data_7154539
loop_
_publ_author_name
'Rasheed, O. K.'
'Hardcastle, I. R.'
'Raftery, J.'
'Quayle, P.'

_publ_section_title
;
 Aryne generation vs. Truce-Smiles and fries rearrangements during the
 Kobayashi fragmentation reaction: a new bi-aryl synthesis.
;
_journal_issue 29
_journal_name_full 'Organic &amp; biomolecular chemistry'
_journal_page_first 8048
_journal_page_last 8052
_journal_paper_doi 10.1039/c5ob01239b
_journal_volume 13
_journal_year 2015
_chemical_formula_sum 'C8 H6 F3 N O5 S'
_chemical_formula_weight 285.20
_space_group_IT_number 14
_symmetry_cell_setting monoclinic
_symmetry_space_group_name_Hall '-P 2yn'
_symmetry_space_group_name_H-M 'P 1 21/n 1'
_atom_sites_solution_hydrogens geom
_atom_sites_solution_primary direct
_atom_sites_solution_secondary difmap
_audit_creation_date
;
'Mon Jan 14 14:14:05 2013'
;
_audit_creation_method
;
CrysAlisPro, Oxford Diffraction Ltd.,
Version 1.171.36.20 (release 27-06-2012 CrysAlis171 .NET)
(compiled Jul 11 2012,15:38:31)
;
_audit_update_record
;
2015-03-30 deposited with the CCDC.
2015-06-18 downloaded from the CCDC.
;
_cell_angle_alpha 90.00
_cell_angle_beta 96.773(8)
_cell_angle_gamma 90.00
_cell_formula_units_Z 4
_cell_length_a 5.3555(6)
_cell_length_b 12.8070(14)
_cell_length_c 16.0563(15)
_cell_measurement_reflns_used 2113
_cell_measurement_temperature 100(2)
_cell_measurement_theta_max 73.9454
_cell_measurement_theta_min 2.7728
_cell_volume 1093.6(2)
_computing_cell_refinement
;
CrysAlisPro, Agilent Technologies,
Version 1.171.36.20 (release 27-06-2012 CrysAlis171 .NET)
(compiled Jul 11 2012,15:38:31)
;
_computing_data_reduction
;
CrysAlisPro, Agilent Technologies,
Version 1.171.36.20 (release 27-06-2012 CrysAlis171 .NET)
(compiled Jul 11 2012,15:38:31)
;
_diffrn_ambient_temperature 100(2)
_diffrn_measured_fraction_theta_full 0.968
_diffrn_measured_fraction_theta_max 0.933
_diffrn_measurement_details
;
  1 omega  117.71  267.71   1.5000    8.0000
omega____ theta____ kappa____ phi______ frames
    -      111.0000   73.8681   69.2087 100

  2 phi    115.70  294.13   1.4994    8.0000
omega____ theta____ kappa____ phi______ frames
 154.8688   35.0000   73.8681     -     119

  3 omega   93.57  234.57   1.5000    8.0000
omega____ theta____ kappa____ phi______ frames
    -      110.0000   73.8681  304.2081 94

  4 phi     20.47  132.92   1.4994    8.0000
omega____ theta____ kappa____ phi______ frames
  30.9187  -65.0000   73.8681     -     75

  5 omega  107.54  190.04   1.5000    8.0000
omega____ theta____ kappa____ phi______ frames
    -      111.0000   73.8681   24.2088 55

  6 omega  -91.79   17.71   1.5000    8.0000
omega____ theta____ kappa____ phi______ frames
    -      -70.0000   73.8681  129.2081 73

  7 omega   91.81  165.31   1.5000    8.0000
omega____ theta____ kappa____ phi______ frames
    -       95.0000   73.8681  329.2081 49

  8 omega  166.71  267.21   1.5000    8.0000
omega____ theta____ kappa____ phi______ frames
    -      110.0000   73.8681  314.2088 67

;
_diffrn_measurement_device_type 'Bruker APEX-II CCD'
_diffrn_measurement_method '\w and \p scans'
_diffrn_orient_matrix_UB_11 0.2745557000
_diffrn_orient_matrix_UB_12 -0.0155192000
_diffrn_orient_matrix_UB_13 0.0390988000
_diffrn_orient_matrix_UB_21 -0.0892340000
_diffrn_orient_matrix_UB_22 -0.0137525000
_diffrn_orient_matrix_UB_23 0.0873093000
_diffrn_orient_matrix_UB_31 -0.0252181000
_diffrn_orient_matrix_UB_32 -0.1181735000
_diffrn_orient_matrix_UB_33 -0.0151242000
_diffrn_radiation_monochromator graphite
_diffrn_radiation_source 'Enhance (Cu) X-ray Source'
_diffrn_radiation_type 'Cu K\a'
_diffrn_radiation_wavelength 1.5418
_diffrn_reflns_av_R_equivalents 0.0724
_diffrn_reflns_av_sigmaI/netI 0.0806
_diffrn_reflns_limit_h_max 5
_diffrn_reflns_limit_h_min -6
_diffrn_reflns_limit_k_max 9
_diffrn_reflns_limit_k_min -15
_diffrn_reflns_limit_l_max 15
_diffrn_reflns_limit_l_min -19
_diffrn_reflns_number 4685
_diffrn_reflns_theta_full 66.60
_diffrn_reflns_theta_max 73.9454
_diffrn_reflns_theta_min 2.7728
_exptl_absorpt_coefficient_mu 3.248
_exptl_absorpt_correction_T_max 1.00000
_exptl_absorpt_correction_T_min 0.63119
_exptl_absorpt_correction_type multi-scan
_exptl_absorpt_process_details
;
CrysAlisPro, Agilent Technologies,
Version 1.171.36.20 (release 27-06-2012 CrysAlis171 .NET)
(compiled Jul 11 2012,15:38:31)
Empirical absorption correction using spherical harmonics,
 implemented in SCALE3 ABSPACK scaling algorithm.
;
_exptl_crystal_colour white
_exptl_crystal_density_diffrn 1.732
_exptl_crystal_density_method 'not measured'
_exptl_crystal_description plate
_exptl_crystal_F_000 576
_exptl_crystal_size_max 0.18
_exptl_crystal_size_mid 0.08
_exptl_crystal_size_min 0.02
_refine_diff_density_max 0.473
_refine_diff_density_min -0.475
_refine_diff_density_rms 0.094
_refine_ls_extinction_method none
_refine_ls_goodness_of_fit_ref 1.036
_refine_ls_hydrogen_treatment constr
_refine_ls_matrix_type full
_refine_ls_number_parameters 165
_refine_ls_number_reflns 2078
_refine_ls_number_restraints 0
_refine_ls_restrained_S_all 1.036
_refine_ls_R_factor_all 0.0968
_refine_ls_R_factor_gt 0.0703
_refine_ls_shift/su_max 0.000
_refine_ls_shift/su_mean 0.000
_refine_ls_structure_factor_coef Fsqd
_refine_ls_weighting_details 'calc w=1/[\s^2^(Fo^2^)+(0.1201P)^2^+0.0000P] where P=(Fo^2^+2Fc^2^)/3'
_refine_ls_weighting_scheme calc
_refine_ls_wR_factor_gt 0.1827
_refine_ls_wR_factor_ref 0.2202
_reflns_number_gt 1419
_reflns_number_total 2078
_reflns_threshold_expression >2sigma(I)
_cod_data_source_file c5ob01239b2.cif
_cod_data_source_block s3767na
_cod_depositor_comments 'Adding full bibliography for 7154537--7154542.cif.'
_cod_database_code 7154539

loop_
_symmetry_equiv_pos_as_xyz
'x, y, z'
'-x+1/2, y+1/2, -z+1/2'
'-x, -y, -z'
'x-1/2, -y-1/2, z-1/2'

loop_
_atom_site_label
_atom_site_type_symbol
_atom_site_fract_x
_atom_site_fract_y
_atom_site_fract_z
_atom_site_U_iso_or_equiv
_atom_site_adp_type
_atom_site_occupancy
_atom_site_symmetry_multiplicity
_atom_site_calc_flag
_atom_site_refinement_flags
C1 C 0.1562(7) 0.9565(3) 0.2932(2) 0.0394(9) Uani 1 1 d .
C2 C 0.0460(8) 1.0486(3) 0.3187(2) 0.0403(9) Uani 1 1 d .
C3 C -0.1218(8) 1.0349(3) 0.3793(3) 0.0444(9) Uani 1 1 d .
C4 C -0.1693(9) 0.9385(3) 0.4114(2) 0.0477(10) Uani 1 1 d .
H4 H -0.2823 0.9334 0.4526 0.057 Uiso 1 1 calc R
C5 C -0.0587(9) 0.8493(3) 0.3857(3) 0.0527(11) Uani 1 1 d .
C6 C 0.1067(9) 0.8601(3) 0.3254(3) 0.0491(10) Uani 1 1 d .
H6 H 0.1865 0.8000 0.3062 0.059 Uiso 1 1 calc R
C7 C 0.1699(10) 0.9698(4) 0.1159(3) 0.0560(12) Uani 1 1 d .
C8 C -0.1135(12) 0.7429(4) 0.4203(3) 0.0749(17) Uani 1 1 d .
H8A H 0.0339 0.7183 0.4570 0.112 Uiso 1 1 calc R
H8B H -0.1521 0.6937 0.3739 0.112 Uiso 1 1 calc R
H8C H -0.2577 0.7479 0.4524 0.112 Uiso 1 1 calc R
F1 F 0.0232(8) 0.8901(4) 0.1057(2) 0.1181(17) Uani 1 1 d .
F2 F 0.3169(7) 0.9704(3) 0.05698(18) 0.0780(10) Uani 1 1 d .
F3 F 0.0403(7) 1.0560(3) 0.1111(2) 0.0947(12) Uani 1 1 d .
N1 N -0.2600(8) 1.1241(3) 0.4065(2) 0.0556(10) Uani 1 1 d .
O1 O 0.4926(7) 0.8618(2) 0.2171(2) 0.0591(9) Uani 1 1 d .
O2 O 0.5177(5) 1.0544(2) 0.22448(18) 0.0481(7) Uani 1 1 d .
O3 O 0.0952(6) 1.1392(2) 0.28398(18) 0.0491(8) Uani 1 1 d .
H3 H 0.0075 1.1864 0.3024 0.074 Uiso 1 1 calc R
O4 O -0.4253(7) 1.1092(3) 0.4510(2) 0.0715(11) Uani 1 1 d .
O5 O -0.2062(8) 1.2116(3) 0.3830(3) 0.0772(13) Uani 1 1 d .
S1 S 0.37094(19) 0.96102(7) 0.21788(6) 0.0421(4) Uani 1 1 d .

loop_
_atom_site_aniso_label
_atom_site_aniso_U_11
_atom_site_aniso_U_22
_atom_site_aniso_U_33
_atom_site_aniso_U_23
_atom_site_aniso_U_13
_atom_site_aniso_U_12
C1 0.049(2) 0.030(2) 0.041(2) 0.0000(14) 0.0117(17) -0.0015(15)
C2 0.050(2) 0.033(2) 0.0391(19) 0.0007(14) 0.0091(17) -0.0021(16)
C3 0.053(2) 0.036(2) 0.046(2) -0.0028(15) 0.0130(18) -0.0011(17)
C4 0.068(3) 0.035(2) 0.042(2) -0.0006(16) 0.0167(19) -0.0047(19)
C5 0.081(3) 0.031(2) 0.050(2) 0.0044(16) 0.022(2) -0.008(2)
C6 0.065(3) 0.035(2) 0.049(2) -0.0029(17) 0.0164(19) 0.0007(19)
C7 0.072(3) 0.052(3) 0.045(2) -0.0047(18) 0.012(2) -0.013(2)
C8 0.125(5) 0.032(3) 0.077(3) 0.004(2) 0.048(3) -0.010(3)
F1 0.145(4) 0.130(4) 0.075(2) 0.001(2) -0.005(2) -0.089(3)
F2 0.098(2) 0.088(3) 0.0527(17) -0.0045(14) 0.0286(16) -0.0038(18)
F3 0.105(3) 0.112(3) 0.063(2) -0.0106(18) -0.0120(18) 0.049(2)
N1 0.071(3) 0.040(2) 0.061(2) 0.0014(16) 0.0286(19) 0.0064(18)
O1 0.072(2) 0.0307(17) 0.081(2) 0.0038(14) 0.0356(17) 0.0078(14)
O2 0.0500(16) 0.0362(17) 0.0596(18) 0.0046(12) 0.0130(13) -0.0052(12)
O3 0.068(2) 0.0245(16) 0.0592(17) 0.0028(11) 0.0260(14) 0.0023(12)
O4 0.088(2) 0.055(2) 0.081(2) 0.0076(17) 0.050(2) 0.0090(19)
O5 0.110(3) 0.032(2) 0.102(3) 0.0022(17) 0.062(2) 0.0058(18)
S1 0.0500(6) 0.0298(6) 0.0489(6) 0.0017(3) 0.0152(4) 0.0000(4)

loop_
_atom_type_symbol
_atom_type_description
_atom_type_scat_dispersion_real
_atom_type_scat_dispersion_imag
_atom_type_scat_source
C C 0.0181 0.0091 'International Tables Vol C Tables 4.2.6.8 and 6.1.1.4'
H H 0.0000 0.0000 'International Tables Vol C Tables 4.2.6.8 and 6.1.1.4'
O O 0.0492 0.0322 'International Tables Vol C Tables 4.2.6.8 and 6.1.1.4'
F F 0.0727 0.0534 'International Tables Vol C Tables 4.2.6.8 and 6.1.1.4'
N N 0.0311 0.0180 'International Tables Vol C Tables 4.2.6.8 and 6.1.1.4'
S S 0.3331 0.5567 'International Tables Vol C Tables 4.2.6.8 and 6.1.1.4'

loop_
_geom_angle_atom_site_label_1
_geom_angle_atom_site_label_2
_geom_angle_atom_site_label_3
_geom_angle
C6 C1 C2 122.6(3)
C6 C1 S1 117.2(3)
C2 C1 S1 120.2(3)
O3 C2 C1 120.1(3)
O3 C2 C3 125.0(3)
C1 C2 C3 114.9(3)
C4 C3 C2 122.1(4)
C4 C3 N1 118.0(4)
C2 C3 N1 119.8(4)
C5 C4 C3 122.0(4)
C5 C4 H4 119.0
C3 C4 H4 119.0
C4 C5 C6 117.3(4)
C4 C5 C8 122.0(4)
C6 C5 C8 120.7(4)
C1 C6 C5 121.1(4)
C1 C6 H6 119.5
C5 C6 H6 119.5
F1 C7 F2 109.0(4)
F1 C7 F3 110.6(5)
F2 C7 F3 108.4(4)
F1 C7 S1 110.3(4)
F2 C7 S1 107.7(4)
F3 C7 S1 110.8(3)
C5 C8 H8A 109.5
C5 C8 H8B 109.5
H8A C8 H8B 109.5
C5 C8 H8C 109.5
H8A C8 H8C 109.5
H8B C8 H8C 109.5
O4 N1 O5 122.4(4)
O4 N1 C3 119.0(4)
O5 N1 C3 118.6(3)
C2 O3 H3 109.5
O2 S1 O1 119.9(2)
O2 S1 C1 111.94(17)
O1 S1 C1 108.18(18)
O2 S1 C7 105.8(2)
O1 S1 C7 105.3(2)
C1 S1 C7 104.4(2)

loop_
_geom_bond_atom_site_label_1
_geom_bond_atom_site_label_2
_geom_bond_distance
C1 C6 1.376(6)
C1 C2 1.401(5)
C1 S1 1.766(4)
C2 O3 1.327(4)
C2 C3 1.411(5)
C3 C4 1.373(6)
C3 N1 1.456(5)
C4 C5 1.372(6)
C4 H4 0.9500
C5 C6 1.394(5)
C5 C8 1.513(6)
C6 H6 0.9500
C7 F1 1.287(6)
C7 F2 1.301(5)
C7 F3 1.301(6)
C7 S1 1.853(5)
C8 H8A 0.9800
C8 H8B 0.9800
C8 H8C 0.9800
N1 O4 1.217(4)
N1 O5 1.227(5)
O1 S1 1.429(3)
O2 S1 1.428(3)
O3 H3 0.8400

loop_
_geom_hbond_atom_site_label_D
_geom_hbond_atom_site_label_H
_geom_hbond_atom_site_label_A
_geom_hbond_distance_DH
_geom_hbond_distance_HA
_geom_hbond_distance_DA
_geom_hbond_angle_DHA
_geom_hbond_site_symmetry_A
O3 H3 O5 0.84 1.85 2.569(4) 142.0 .
O3 H3 O1 0.84 2.27 2.889(4) 130.9 2
O3 H3 N1 0.84 2.46 2.900(4) 113.6 .

loop_
_geom_torsion_atom_site_label_1
_geom_torsion_atom_site_label_2
_geom_torsion_atom_site_label_3
_geom_torsion_atom_site_label_4
_geom_torsion
C6 C1 C2 O3 -178.2(4)
S1 C1 C2 O3 2.5(6)
C6 C1 C2 C3 -0.6(6)
S1 C1 C2 C3 -179.9(3)
O3 C2 C3 C4 178.4(4)
C1 C2 C3 C4 0.9(6)
O3 C2 C3 N1 1.5(7)
C1 C2 C3 N1 -176.0(4)
C2 C3 C4 C5 -0.8(7)
N1 C3 C4 C5 176.2(4)
C3 C4 C5 C6 0.3(7)
C3 C4 C5 C8 -179.3(5)
C2 C1 C6 C5 0.2(7)
S1 C1 C6 C5 179.4(4)
C4 C5 C6 C1 0.0(7)
C8 C5 C6 C1 179.6(5)
C4 C3 N1 O4 -5.7(7)
C2 C3 N1 O4 171.4(4)
C4 C3 N1 O5 174.8(5)
C2 C3 N1 O5 -8.2(7)
C6 C1 S1 O2 -145.7(3)
C2 C1 S1 O2 33.6(4)
C6 C1 S1 O1 -11.5(4)
C2 C1 S1 O1 167.8(3)
C6 C1 S1 C7 100.3(4)
C2 C1 S1 C7 -80.4(4)
F1 C7 S1 O2 -177.7(4)
F2 C7 S1 O2 63.5(4)
F3 C7 S1 O2 -54.9(4)
F1 C7 S1 O1 54.4(4)
F2 C7 S1 O1 -64.3(4)
F3 C7 S1 O1 177.2(3)
F1 C7 S1 C1 -59.4(4)
F2 C7 S1 C1 -178.2(3)
F3 C7 S1 C1 63.4(4)
